data_7233686
loop_
_publ_author_name
'Chi-Hsien Kuo'
'Ding-Chi Huang'
'Wei-Tao Peng'
'Kenta Goto'
'Ito Chao'
'Yu-Tai Tao'

_publ_section_title
;
 Substituent effect on the crystal packing and electronic coupling of
 tetrabenzocoronenes: a structure-property correlation
;
_journal_name_full 'Journal of Materials Chemistry C'
_journal_page_first 3928
_journal_page_last 3935
_journal_paper_doi 10.1039/C4TC00296B
_journal_volume 2
_journal_year 2014
_chemical_formula_moiety 'C40 H18 F2'
_chemical_formula_sum 'C40 H18 F2'
_chemical_formula_weight 536.54
_space_group_IT_number 15
_space_group_name_Hall '-C 2yc'
_space_group_name_H-M_alt 'C 1 2/c 1'
_symmetry_cell_setting monoclinic
_symmetry_space_group_name_H-M 'C 1 2/c 1'
_atom_sites_solution_hydrogens geom
_atom_sites_solution_primary direct
_atom_sites_solution_secondary difmap
_cell_angle_alpha 90.00
_cell_angle_beta 96.998(13)
_cell_angle_gamma 90.00
_cell_formula_units_Z 4
_cell_length_a 28.194(8)
_cell_length_b 3.7655(9)
_cell_length_c 21.917(5)
_cell_measurement_reflns_used 0
_cell_measurement_temperature 200(2)
_cell_measurement_theta_max 0
_cell_measurement_theta_min 0
_cell_volume 2309.5(10)
_computing_molecular_graphics 'Ortep-3 for Windows (Farrugia, 1997)'
_computing_publication_material 'WinGX publication routines (Farrugia, 1999)'
_computing_structure_refinement 'SHELXL-97 (Sheldrick, 1997)'
_computing_structure_solution 'SHELXS-86 (Sheldrick, 1986)'
_diffrn_ambient_temperature 200(2)
_diffrn_measured_fraction_theta_full 0.988
_diffrn_measured_fraction_theta_max 0.988
_diffrn_radiation_monochromator graphite
_diffrn_radiation_source 'fine-focus sealed tube'
_diffrn_radiation_type MoK\a
_diffrn_radiation_wavelength 0.71073
_diffrn_reflns_av_R_equivalents 0.0586
_diffrn_reflns_av_sigmaI/netI 0.0739
_diffrn_reflns_limit_h_max 32
_diffrn_reflns_limit_h_min -32
_diffrn_reflns_limit_k_max 4
_diffrn_reflns_limit_k_min -3
_diffrn_reflns_limit_l_max 26
_diffrn_reflns_limit_l_min -21
_diffrn_reflns_number 8125
_diffrn_reflns_theta_full 25.17
_diffrn_reflns_theta_max 25.17
_diffrn_reflns_theta_min 1.46
_exptl_absorpt_coefficient_mu 0.099
_exptl_absorpt_correction_T_max 0.9990
_exptl_absorpt_correction_T_min 0.9501
_exptl_absorpt_correction_type multi-scan
_exptl_crystal_colour yellow
_exptl_crystal_density_diffrn 1.543
_exptl_crystal_density_method 'not measured'
_exptl_crystal_description prism
_exptl_crystal_F_000 1104
_exptl_crystal_size_max 0.52
_exptl_crystal_size_mid 0.07
_exptl_crystal_size_min 0.01
_refine_diff_density_max 0.394
_refine_diff_density_min -0.428
_refine_diff_density_rms 0.131
_refine_ls_extinction_method none
_refine_ls_goodness_of_fit_ref 1.059
_refine_ls_hydrogen_treatment constr
_refine_ls_matrix_type full
_refine_ls_number_parameters 199
_refine_ls_number_reflns 2063
_refine_ls_number_restraints 0
_refine_ls_restrained_S_all 1.059
_refine_ls_R_factor_all 0.1250
_refine_ls_R_factor_gt 0.0606
_refine_ls_shift/su_max 0.000
_refine_ls_shift/su_mean 0.000
_refine_ls_structure_factor_coef Fsqd
_refine_ls_weighting_details 'calc w=1/[\s^2^(Fo^2^)+(0.1107P)^2^+0.0000P] where P=(Fo^2^+2Fc^2^)/3'
_refine_ls_weighting_scheme calc
_refine_ls_wR_factor_gt 0.1474
_refine_ls_wR_factor_ref 0.1971
_reflns_number_gt 1259
_reflns_number_total 2063
_reflns_threshold_expression >2sigma(I)
_cod_data_source_file 1000001.cif
_cod_data_source_block PCOD1000001
_cod_original_sg_symbol_H-M 'C 2/c'
_cod_database_code 7233686

loop_
_symmetry_equiv_pos_as_xyz
'x, y, z'
'-x, y, -z+1/2'
'x+1/2, y+1/2, z'
'-x+1/2, y+1/2, -z+1/2'
'-x, -y, -z'
'x, -y, z-1/2'
'-x+1/2, -y+1/2, -z'
'x+1/2, -y+1/2, z-1/2'

loop_
_atom_site_label
_atom_site_type_symbol
_atom_site_fract_x
_atom_site_fract_y
_atom_site_fract_z
_atom_site_U_iso_or_equiv
_atom_site_adp_type
_atom_site_occupancy
_atom_site_symmetry_multiplicity
_atom_site_calc_flag
_atom_site_refinement_flags
_atom_site_disorder_assembly
_atom_site_disorder_group
C1 C 0.11798(12) 0.4794(9) 0.19922(17) 0.0393(9) Uani 1 1 d . . .
C2 C 0.08477(11) 0.3071(8) 0.15783(17) 0.0353(9) Uani 1 1 d . . .
H2 H 0.0547 0.2376 0.1693 0.042 Uiso 1 1 calc R . .
C3 C 0.09609(11) 0.2388(8) 0.10013(17) 0.0345(9) Uani 1 1 d . . .
H3 H 0.0733 0.1211 0.0716 0.041 Uiso 1 1 calc R . .
C4 C 0.14044(10) 0.3367(8) 0.08127(15) 0.0283(8) Uani 1 1 d . . .
C5 C 0.17559(10) 0.4752(8) 0.12671(15) 0.0288(8) Uani 1 1 d . . .
C6 C 0.16255(11) 0.5545(8) 0.18555(16) 0.0342(9) Uani 1 1 d . . .
H6 H 0.1852 0.6612 0.2157 0.041 Uiso 1 1 calc R . .
C7 C 0.22456(10) 0.5089(7) 0.11343(14) 0.0267(8) Uani 1 1 d . . .
C8 C 0.26102(11) 0.6479(8) 0.15699(14) 0.0315(9) Uani 1 1 d . . .
H8 H 0.2527 0.7567 0.1933 0.038 Uiso 1 1 calc R . .
C9 C 0.23711(10) 0.3762(7) 0.05769(14) 0.0259(8) Uani 1 1 d . . .
C10 C 0.20051(10) 0.2665(7) 0.00967(15) 0.0254(8) Uani 1 1 d . . .
C11 C 0.28625(10) 0.3599(7) 0.04751(14) 0.0241(8) Uani 1 1 d . . .
C12 C 0.32179(10) 0.4730(8) 0.09470(15) 0.0277(8) Uani 1 1 d . . .
C13 C 0.30771(11) 0.6280(8) 0.14760(15) 0.0325(9) Uani 1 1 d . . .
H13 H 0.3314 0.7219 0.1778 0.039 Uiso 1 1 calc R . .
C14 C 0.37169(10) 0.4046(7) 0.08825(15) 0.0283(8) Uani 1 1 d . . .
C15 C 0.38421(10) 0.2626(8) 0.03283(15) 0.0285(8) Uani 1 1 d . . .
C16 C 0.15236(10) 0.2787(7) 0.01968(15) 0.0276(8) Uani 1 1 d . . .
C17 C 0.43153(10) 0.1352(8) 0.03273(15) 0.0335(9) Uani 1 1 d . . .
H17 H 0.4401 0.0197 -0.0029 0.040 Uiso 1 1 calc R . .
C18 C 0.46512(10) 0.1751(9) 0.08273(16) 0.0367(9) Uani 1 1 d . . .
H18 H 0.4967 0.0901 0.0816 0.044 Uiso 1 1 calc R . .
C19 C 0.45289(12) 0.3389(10) 0.13460(16) 0.0401(10) Uani 1 1 d . . .
C20 C 0.40750(11) 0.4488(8) 0.13878(15) 0.0341(9) Uani 1 1 d . . .
H20 H 0.3998 0.5553 0.1756 0.041 Uiso 1 1 calc R . .
F1 F 0.10763(12) 0.5636(10) 0.25027(17) 0.0422(10) Uani 0.50 1 d P . .
F2 F 0.48397(11) 0.3901(11) 0.18660(17) 0.0531(12) Uani 0.50 1 d P . .
H1 H 0.1079 0.5509 0.2427 0.064 Uiso 0.50 1 d PR . .
H19 H 0.4766 0.3670 0.1699 0.064 Uiso 0.50 1 d PR . .

loop_
_atom_site_aniso_label
_atom_site_aniso_U_11
_atom_site_aniso_U_22
_atom_site_aniso_U_33
_atom_site_aniso_U_23
_atom_site_aniso_U_13
_atom_site_aniso_U_12
C1 0.043(2) 0.036(2) 0.038(2) 0.0081(19) 0.0004(18) 0.0111(17)
C2 0.0348(19) 0.0307(18) 0.040(2) 0.0095(17) 0.0032(17) 0.0043(15)
C3 0.0308(19) 0.0267(17) 0.044(2) 0.0077(17) -0.0041(16) 0.0019(14)
C4 0.0330(18) 0.0197(15) 0.030(2) 0.0052(15) -0.0042(15) 0.0017(13)
C5 0.0374(19) 0.0205(15) 0.028(2) 0.0056(15) 0.0007(15) 0.0050(14)
C6 0.038(2) 0.0307(18) 0.032(2) 0.0046(16) -0.0021(16) 0.0079(15)
C7 0.0362(18) 0.0172(15) 0.025(2) 0.0040(15) -0.0036(15) 0.0019(13)
C8 0.044(2) 0.0255(16) 0.024(2) -0.0017(15) -0.0019(15) -0.0009(14)
C9 0.0308(18) 0.0157(14) 0.029(2) 0.0048(14) -0.0058(15) -0.0010(12)
C10 0.0318(18) 0.0160(14) 0.027(2) 0.0040(14) -0.0028(14) 0.0006(12)
C11 0.0332(18) 0.0136(13) 0.0234(19) 0.0050(14) -0.0042(14) -0.0032(13)
C12 0.0337(18) 0.0187(15) 0.029(2) 0.0042(15) -0.0044(15) -0.0035(13)
C13 0.0372(19) 0.0255(17) 0.031(2) -0.0009(16) -0.0099(16) -0.0051(14)
C14 0.0342(19) 0.0197(15) 0.029(2) 0.0064(15) -0.0047(15) -0.0067(13)
C15 0.0302(18) 0.0189(16) 0.035(2) 0.0083(15) -0.0025(15) -0.0026(13)
C16 0.0350(19) 0.0169(15) 0.029(2) 0.0026(14) -0.0032(14) 0.0000(13)
C17 0.0327(18) 0.0276(16) 0.039(2) 0.0088(16) -0.0011(15) 0.0004(14)
C18 0.0262(18) 0.0365(19) 0.046(2) 0.0086(18) 0.0001(16) -0.0030(14)
C19 0.040(2) 0.041(2) 0.034(2) 0.0090(18) -0.0127(17) -0.0111(16)
C20 0.0347(19) 0.0333(18) 0.032(2) 0.0037(16) -0.0073(15) -0.0091(15)
F1 0.054(2) 0.055(3) 0.020(2) 0.002(2) 0.0153(18) 0.013(2)
F2 0.030(2) 0.079(3) 0.045(3) -0.002(2) -0.0150(18) -0.008(2)

loop_
_atom_type_symbol
_atom_type_description
_atom_type_scat_dispersion_real
_atom_type_scat_dispersion_imag
_atom_type_scat_source
C C 0.0033 0.0016 'International Tables Vol C Tables 4.2.6.8 and 6.1.1.4'
F F 0.0171 0.0103 'International Tables Vol C Tables 4.2.6.8 and 6.1.1.4'
H H 0.0000 0.0000 'International Tables Vol C Tables 4.2.6.8 and 6.1.1.4'

loop_
_geom_angle_atom_site_label_1
_geom_angle_atom_site_label_2
_geom_angle_atom_site_label_3
_geom_angle
_geom_angle_site_symmetry_1
_geom_angle_site_symmetry_3
F1 C1 C6 118.4(4) . .
F1 C1 C2 120.0(4) . .
C6 C1 C2 121.6(4) . .
F1 C1 H1 1.8 . .
C6 C1 H1 120.1 . .
C2 C1 H1 118.3 . .
C3 C2 C1 118.7(3) . .
C3 C2 H2 120.7 . .
C1 C2 H2 120.7 . .
C2 C3 C4 122.5(3) . .
C2 C3 H3 118.8 . .
C4 C3 H3 118.8 . .
C3 C4 C5 117.3(3) . .
C3 C4 C16 123.2(3) . .
C5 C4 C16 119.3(3) . .
C6 C5 C4 118.8(3) . .
C6 C5 C7 121.6(3) . .
C4 C5 C7 119.5(3) . .
C1 C6 C5 120.5(3) . .
C1 C6 H6 119.8 . .
C5 C6 H6 119.8 . .
C9 C7 C8 118.6(3) . .
C9 C7 C5 119.3(3) . .
C8 C7 C5 121.9(3) . .
C13 C8 C7 121.0(3) . .
C13 C8 H8 119.5 . .
C7 C8 H8 119.5 . .
C7 C9 C11 120.1(3) . .
C7 C9 C10 120.2(3) . .
C11 C9 C10 119.6(3) . .
C16 C10 C11 120.6(3) . 7
C16 C10 C9 119.8(3) . .
C11 C10 C9 119.6(3) 7 .
C12 C11 C9 119.1(3) . .
C12 C11 C10 120.2(3) . 7
C9 C11 C10 120.7(3) . 7
C13 C12 C11 119.0(3) . .
C13 C12 C14 122.0(3) . .
C11 C12 C14 118.9(3) . .
C8 C13 C12 121.8(3) . .
C8 C13 H13 119.1 . .
C12 C13 H13 119.1 . .
C15 C14 C20 119.3(3) . .
C15 C14 C12 119.8(3) . .
C20 C14 C12 120.6(3) . .
C14 C15 C17 117.6(3) . .
C14 C15 C16 119.6(3) . 7
C17 C15 C16 122.6(3) . 7
C10 C16 C4 119.4(3) . .
C10 C16 C15 118.6(3) . 7
C4 C16 C15 122.1(3) . 7
C18 C17 C15 121.5(3) . .
C18 C17 H17 119.3 . .
C15 C17 H17 119.3 . .
C17 C18 C19 119.6(3) . .
C17 C18 H18 120.2 . .
C19 C18 H18 120.2 . .
C20 C19 F2 114.5(4) . .
C20 C19 C18 121.7(3) . .
F2 C19 C18 123.7(3) . .
C20 C19 H19 118.6 . .
F2 C19 H19 4.1 . .
C18 C19 H19 119.6 . .
C19 C20 C14 120.0(3) . .
C19 C20 H20 120.0 . .
C14 C20 H20 120.0 . .
C1 F1 H1 11.0 . .
C19 F2 H19 9.7 . .

loop_
_geom_bond_atom_site_label_1
_geom_bond_atom_site_label_2
_geom_bond_distance
_geom_bond_site_symmetry_2
C1 F1 1.232(4) .
C1 C6 1.357(4) .
C1 C2 1.383(4) .
C1 H1 1.0614 .
C2 C3 1.366(4) .
C2 H2 0.9500 .
C3 C4 1.413(4) .
C3 H3 0.9500 .
C4 C5 1.416(4) .
C4 C16 1.447(4) .
C5 C6 1.415(4) .
C5 C7 1.451(4) .
C6 H6 0.9500 .
C7 C9 1.405(4) .
C7 C8 1.415(4) .
C8 C13 1.359(4) .
C8 H8 0.9500 .
C9 C11 1.431(4) .
C9 C10 1.442(4) .
C10 C16 1.402(4) .
C10 C11 1.432(5) 7
C11 C12 1.415(4) .
C11 C10 1.432(5) 7
C12 C13 1.398(4) .
C12 C14 1.454(4) .
C13 H13 0.9500 .
C14 C15 1.411(4) .
C14 C20 1.415(4) .
C15 C17 1.418(4) .
C15 C16 1.457(4) 7
C16 C15 1.457(4) 7
C17 C18 1.367(4) .
C17 H17 0.9500 .
C18 C19 1.374(5) .
C18 H18 0.9500 .
C19 C20 1.359(4) .
C19 F2 1.364(4) .
C19 H19 0.9655 .
C20 H20 0.9500 .
F1 H1 0.1740 .
F2 H19 0.4070 .
